data_4103593
loop_
_publ_author_name
'Zin-Min Tun'
'Matthew J. Panzner'
'Vincenzo Scionti'
'Douglas Medvetz'
'Chrys Wesdemiotis'
'Wiley J. Youngs'
'Claire Tessier'

_publ_section_title
;
 Crown Ether Complexes of HPCl6
;
_journal_name_full 'Journal of the American Chemical Society'
_journal_page_first 17059
_journal_page_last 17061
_journal_paper_doi 10.1021/ja1064697
_journal_volume 132
_journal_year 2010
_chemical_formula_moiety 'C8 H17 O4, Cl6 P'
_chemical_formula_sum 'C8 H17 Cl6 O4 P'
_chemical_formula_weight 420.89
_chemical_name_systematic
; 
 ? 
;
_space_group_IT_number 14
_symmetry_cell_setting monoclinic
_symmetry_space_group_name_Hall '-P 2yn'
_symmetry_space_group_name_H-M 'P 1 21/n 1'
_atom_sites_solution_hydrogens geom
_atom_sites_solution_primary direct
_atom_sites_solution_secondary difmap
_audit_creation_method SHELXL-97
_cell_angle_alpha 90.00
_cell_angle_beta 100.166(9)
_cell_angle_gamma 90.00
_cell_formula_units_Z 4
_cell_length_a 7.638(4)
_cell_length_b 12.046(6)
_cell_length_c 17.893(9)
_cell_measurement_reflns_used 1913
_cell_measurement_temperature 100(2)
_cell_measurement_theta_max 25.76
_cell_measurement_theta_min 2.75
_cell_volume 1620.4(14)
_computing_cell_refinement 'Bruker SMART'
_computing_data_collection 'Bruker SMART'
_computing_data_reduction 'Bruker SAINT'
_computing_molecular_graphics 'Bruker SHELXTL'
_computing_publication_material 'Bruker SHELXTL'
_computing_structure_refinement 'SHELXL-97 (Sheldrick, 2008)'
_computing_structure_solution 'SHELXS-97 (Sheldrick, 2008)'
_diffrn_ambient_temperature 100(2)
_diffrn_measured_fraction_theta_full 0.999
_diffrn_measured_fraction_theta_max 0.999
_diffrn_measurement_device_type 'Bruker APEX-I CCD'
_diffrn_measurement_method 'phi and omega scans'
_diffrn_radiation_monochromator graphite
_diffrn_radiation_source 'fine-focus sealed tube'
_diffrn_radiation_type MoK\a
_diffrn_radiation_wavelength 0.71073
_diffrn_reflns_av_R_equivalents 0.0678
_diffrn_reflns_av_sigmaI/netI 0.0713
_diffrn_reflns_limit_h_max 9
_diffrn_reflns_limit_h_min -9
_diffrn_reflns_limit_k_max 15
_diffrn_reflns_limit_k_min -15
_diffrn_reflns_limit_l_max 22
_diffrn_reflns_limit_l_min -22
_diffrn_reflns_number 12466
_diffrn_reflns_theta_full 26.30
_diffrn_reflns_theta_max 26.30
_diffrn_reflns_theta_min 2.05
_exptl_absorpt_coefficient_mu 1.163
_exptl_absorpt_correction_T_max 0.8541
_exptl_absorpt_correction_T_min 0.7840
_exptl_absorpt_correction_type multi-scan
_exptl_absorpt_process_details SADABS
_exptl_crystal_colour colorless
_exptl_crystal_density_diffrn 1.725
_exptl_crystal_density_meas ?
_exptl_crystal_density_method 'not measured'
_exptl_crystal_description block
_exptl_crystal_F_000 856
_exptl_crystal_size_max 0.22
_exptl_crystal_size_mid 0.17
_exptl_crystal_size_min 0.14
_refine_diff_density_max 0.467
_refine_diff_density_min -0.440
_refine_diff_density_rms 0.091
_refine_ls_extinction_method none
_refine_ls_goodness_of_fit_ref 0.973
_refine_ls_hydrogen_treatment mixed
_refine_ls_matrix_type full
_refine_ls_number_parameters 176
_refine_ls_number_reflns 3291
_refine_ls_number_restraints 0
_refine_ls_restrained_S_all 0.973
_refine_ls_R_factor_all 0.0611
_refine_ls_R_factor_gt 0.0414
_refine_ls_shift/su_max 0.000
_refine_ls_shift/su_mean 0.000
_refine_ls_structure_factor_coef Fsqd
_refine_ls_weighting_details 'calc w=1/[\s^2^(Fo^2^)+(0.0382P)^2^+0.0000P] where P=(Fo^2^+2Fc^2^)/3'
_refine_ls_weighting_scheme calc
_refine_ls_wR_factor_gt 0.0947
_refine_ls_wR_factor_ref 0.0992
_reflns_number_gt 2340
_reflns_number_total 3291
_reflns_threshold_expression >2sigma(I)
_cod_data_source_file ja1064697_si_002.cif
_cod_data_source_block 1
_cod_depositor_comments
;
The following automatic conversions were performed:

'_exptl_crystal_density_meas' value 'not_measured' was changed to '?'
- the value is perceived as not measured.

Automatic conversion script
Id: cif_fix_values 3008 2015-01-20 13:52:24Z robertas 
;
_cod_original_cell_volume 1620.4(15)
_cod_original_sg_symbol_Hall -P2yn
_cod_database_code 4103593

loop_
_symmetry_equiv_pos_as_xyz
'x, y, z'
'-x+1/2, y+1/2, -z+1/2'
'-x, -y, -z'
'x-1/2, -y-1/2, z-1/2'

loop_
_atom_site_label
_atom_site_type_symbol
_atom_site_fract_x
_atom_site_fract_y
_atom_site_fract_z
_atom_site_U_iso_or_equiv
_atom_site_adp_type
_atom_site_occupancy
_atom_site_symmetry_multiplicity
_atom_site_calc_flag
_atom_site_refinement_flags
P1 P 0.62753(10) 0.74780(6) 0.11208(4) 0.01659(19) Uani 1 1 d .
Cl1 Cl 0.52709(10) 0.62378(6) 0.03027(4) 0.0221(2) Uani 1 1 d .
Cl2 Cl 0.89162(10) 0.71609(6) 0.09187(5) 0.0238(2) Uani 1 1 d .
Cl3 Cl 0.59156(11) 0.87225(6) 0.02526(4) 0.0253(2) Uani 1 1 d .
Cl4 Cl 0.36261(10) 0.77914(6) 0.13097(5) 0.0281(2) Uani 1 1 d .
Cl5 Cl 0.65849(11) 0.62298(6) 0.19898(4) 0.0253(2) Uani 1 1 d .
Cl6 Cl 0.73061(10) 0.87078(6) 0.19440(4) 0.0229(2) Uani 1 1 d .
O1 O 0.8246(3) 0.97366(17) 0.82221(12) 0.0247(5) Uani 1 1 d .
O2 O 0.7130(3) 0.74600(16) 0.84736(12) 0.0211(5) Uani 1 1 d .
O3 O 0.9591(3) 0.55979(17) 0.85668(12) 0.0243(5) Uani 1 1 d .
O4 O 1.0235(3) 0.78684(15) 0.90085(12) 0.0187(5) Uani 1 1 d .
C1 C 0.6441(4) 0.9390(3) 0.81416(19) 0.0252(7) Uani 1 1 d .
H1A H 0.5686 0.9876 0.7771 0.030 Uiso 1 1 calc R
H1B H 0.6036 0.9463 0.8635 0.030 Uiso 1 1 calc R
C2 C 0.6235(4) 0.8205(3) 0.78762(18) 0.0267(8) Uani 1 1 d .
H2A H 0.4956 0.8014 0.7751 0.032 Uiso 1 1 calc R
H2B H 0.6759 0.8112 0.7412 0.032 Uiso 1 1 calc R
C3 C 0.6625(4) 0.6294(2) 0.8334(2) 0.0278(8) Uani 1 1 d .
H3A H 0.6617 0.6106 0.7795 0.033 Uiso 1 1 calc R
H3B H 0.5416 0.6167 0.8445 0.033 Uiso 1 1 calc R
C4 C 0.7940(4) 0.5573(3) 0.88362(19) 0.0261(8) Uani 1 1 d .
H4A H 0.8111 0.5849 0.9365 0.031 Uiso 1 1 calc R
H4B H 0.7489 0.4802 0.8829 0.031 Uiso 1 1 calc R
C5 C 1.1103(4) 0.5952(2) 0.90941(19) 0.0256(8) Uani 1 1 d .
H5A H 1.2102 0.5432 0.9083 0.031 Uiso 1 1 calc R
H5B H 1.0821 0.5948 0.9613 0.031 Uiso 1 1 calc R
C6 C 1.1639(4) 0.7097(2) 0.89010(19) 0.0235(7) Uani 1 1 d .
H6A H 1.2768 0.7307 0.9233 0.028 Uiso 1 1 calc R
H6B H 1.1822 0.7122 0.8367 0.028 Uiso 1 1 calc R
C7 C 1.0824(4) 0.9019(2) 0.90351(18) 0.0213(7) Uani 1 1 d .
H7A H 1.1472 0.9165 0.8612 0.026 Uiso 1 1 calc R
H7B H 1.1644 0.9161 0.9519 0.026 Uiso 1 1 calc R
C8 C 0.9256(4) 0.9769(3) 0.89716(17) 0.0241(7) Uani 1 1 d .
H8A H 0.8498 0.9538 0.9339 0.029 Uiso 1 1 calc R
H8B H 0.9663 1.0538 0.9097 0.029 Uiso 1 1 calc R
H' H 0.874(5) 0.771(3) 0.868(2) 0.081(16) Uiso 1 1 d .

loop_
_atom_site_aniso_label
_atom_site_aniso_U_11
_atom_site_aniso_U_22
_atom_site_aniso_U_33
_atom_site_aniso_U_23
_atom_site_aniso_U_13
_atom_site_aniso_U_12
P1 0.0222(4) 0.0103(4) 0.0170(4) 0.0010(3) 0.0027(3) -0.0001(3)
Cl1 0.0281(4) 0.0132(4) 0.0225(4) -0.0034(3) -0.0021(3) -0.0011(3)
Cl2 0.0230(4) 0.0196(4) 0.0292(5) -0.0037(3) 0.0054(4) 0.0008(3)
Cl3 0.0350(5) 0.0156(4) 0.0237(4) 0.0081(3) 0.0007(4) -0.0014(3)
Cl4 0.0261(4) 0.0183(4) 0.0422(5) -0.0018(4) 0.0126(4) 0.0008(3)
Cl5 0.0391(5) 0.0137(4) 0.0212(4) 0.0044(3) 0.0005(4) -0.0036(3)
Cl6 0.0340(5) 0.0130(4) 0.0209(4) -0.0031(3) 0.0031(4) -0.0028(3)
O1 0.0317(13) 0.0208(12) 0.0220(13) 0.0041(10) 0.0056(10) 0.0033(10)
O2 0.0250(12) 0.0117(11) 0.0246(12) -0.0020(9) -0.0011(10) 0.0019(9)
O3 0.0264(12) 0.0195(12) 0.0257(12) -0.0050(10) 0.0013(10) 0.0029(10)
O4 0.0242(12) 0.0072(10) 0.0234(12) -0.0024(9) 0.0003(10) 0.0001(9)
C1 0.0279(18) 0.0207(17) 0.0263(19) 0.0049(14) 0.0027(15) 0.0070(14)
C2 0.0283(18) 0.0271(19) 0.0205(18) 0.0024(15) -0.0073(15) 0.0074(15)
C3 0.0290(18) 0.0140(17) 0.038(2) -0.0083(14) -0.0004(16) -0.0055(14)
C4 0.0323(19) 0.0153(16) 0.0301(19) 0.0018(14) 0.0039(16) -0.0049(14)
C5 0.0321(19) 0.0128(16) 0.030(2) -0.0008(14) 0.0002(16) 0.0047(14)
C6 0.0223(17) 0.0196(17) 0.0274(19) -0.0023(14) 0.0014(15) 0.0094(13)
C7 0.0291(18) 0.0103(15) 0.0242(18) -0.0017(13) 0.0038(15) -0.0021(13)
C8 0.0348(19) 0.0130(16) 0.0245(19) -0.0040(13) 0.0052(15) -0.0026(14)

loop_
_atom_type_symbol
_atom_type_description
_atom_type_scat_dispersion_real
_atom_type_scat_dispersion_imag
_atom_type_scat_source
C C 0.0033 0.0016 'International Tables Vol C Tables 4.2.6.8 and 6.1.1.4'
H H 0.0000 0.0000 'International Tables Vol C Tables 4.2.6.8 and 6.1.1.4'
O O 0.0106 0.0060 'International Tables Vol C Tables 4.2.6.8 and 6.1.1.4'
P P 0.1023 0.0942 'International Tables Vol C Tables 4.2.6.8 and 6.1.1.4'
Cl Cl 0.1484 0.1585 'International Tables Vol C Tables 4.2.6.8 and 6.1.1.4'

loop_
_geom_angle_atom_site_label_1
_geom_angle_atom_site_label_2
_geom_angle_atom_site_label_3
_geom_angle
Cl1 P1 Cl6 179.35(5)
Cl1 P1 Cl3 90.46(6)
Cl6 P1 Cl3 89.96(6)
Cl1 P1 Cl4 89.79(5)
Cl6 P1 Cl4 90.71(5)
Cl3 P1 Cl4 89.27(4)
Cl1 P1 Cl2 89.69(5)
Cl6 P1 Cl2 89.81(5)
Cl3 P1 Cl2 90.37(4)
Cl4 P1 Cl2 179.37(5)
Cl1 P1 Cl5 89.24(6)
Cl6 P1 Cl5 90.35(6)
Cl3 P1 Cl5 178.97(5)
Cl4 P1 Cl5 89.74(4)
Cl2 P1 Cl5 90.61(4)
C1 O1 C8 117.2(2)
C3 O2 C2 112.8(2)
C5 O3 C4 116.4(2)
C7 O4 C6 112.4(2)
O1 C1 C2 110.8(2)
O2 C2 C1 109.9(2)
O2 C3 C4 108.9(3)
O3 C4 C3 108.9(3)
O3 C5 C6 110.3(3)
O4 C6 C5 108.6(3)
O4 C7 C8 109.6(2)
O1 C8 C7 110.5(2)

loop_
_geom_bond_atom_site_label_1
_geom_bond_atom_site_label_2
_geom_bond_distance
P1 Cl1 2.1369(13)
P1 Cl6 2.1389(13)
P1 Cl3 2.1412(13)
P1 Cl4 2.1430(15)
P1 Cl2 2.1454(15)
P1 Cl5 2.1459(13)
O1 C1 1.423(4)
O1 C8 1.425(4)
O2 C3 1.467(4)
O2 C2 1.469(3)
O3 C5 1.422(4)
O3 C4 1.428(4)
O4 C7 1.455(3)
O4 C6 1.457(3)
C1 C2 1.504(4)
C3 C4 1.500(4)
C5 C6 1.496(4)
C7 C8 1.489(4)
